data_7060936
loop_
_publ_author_name
'Costabile, Chiara'
'Mariconda, Annaluisa'
'Sirignano, Marco'
'Crispini, Alessandra'
'Scarpelli, Francesca'
'Longo, Pasquale'

_publ_section_title
;
 A green approach for A3-coupling reactions: an experimental and
 theoretical study on NHC silver and gold catalysts
;
_journal_issue 39
_journal_name_full 'New Journal of Chemistry'
_journal_page_first 18509
_journal_page_last 18517
_journal_paper_doi 10.1039/D1NJ03444H
_journal_volume 45
_journal_year 2021
_chemical_formula_sum 'C13 H16 Au Cl N2 O'
_chemical_formula_weight 448.69
_space_group_crystal_system monoclinic
_space_group_IT_number 14
_space_group_name_Hall '-P 2yn'
_space_group_name_H-M_alt 'P 1 21/n 1'
_atom_sites_solution_hydrogens geom
_audit_creation_method SHELXL-2014/7
_audit_update_record
;
2021-05-22 deposited with the CCDC.	2021-08-25 downloaded from the CCDC.
;
_cell_angle_alpha 90
_cell_angle_beta 105.724(13)
_cell_angle_gamma 90
_cell_formula_units_Z 4
_cell_length_a 9.012(3)
_cell_length_b 10.387(4)
_cell_length_c 16.294(5)
_cell_measurement_reflns_used 7370
_cell_measurement_temperature 296(2)
_cell_measurement_theta_max 26.91
_cell_measurement_theta_min 2.35
_cell_volume 1468.2(9)
_computing_cell_refinement 'Bruker SAINT'
_computing_data_collection 'Bruker APEX2'
_computing_data_reduction 'Bruker SAINT'
_computing_structure_refinement 'SHELXL-2014/7 (Sheldrick, 2014)'
_computing_structure_solution 'SHELXL-2014/7 (Sheldrick, 2014)'
_diffrn_ambient_temperature 296(2)
_diffrn_measured_fraction_theta_full 1.000
_diffrn_measured_fraction_theta_max 0.998
_diffrn_measurement_device_type 'Bruker APEX-II CCD'
_diffrn_measurement_method 'omega scan'
_diffrn_radiation_monochromator graphite
_diffrn_radiation_type MoK\a
_diffrn_radiation_wavelength 0.71073
_diffrn_reflns_av_R_equivalents 0.0273
_diffrn_reflns_av_unetI/netI 0.0146
_diffrn_reflns_Laue_measured_fraction_full 1.000
_diffrn_reflns_Laue_measured_fraction_max 0.998
_diffrn_reflns_limit_h_max 11
_diffrn_reflns_limit_h_min -11
_diffrn_reflns_limit_k_max 13
_diffrn_reflns_limit_k_min -13
_diffrn_reflns_limit_l_max 20
_diffrn_reflns_limit_l_min -20
_diffrn_reflns_number 23336
_diffrn_reflns_point_group_measured_fraction_full 1.000
_diffrn_reflns_point_group_measured_fraction_max 0.998
_diffrn_reflns_theta_full 25.242
_diffrn_reflns_theta_max 26.956
_diffrn_reflns_theta_min 2.352
_diffrn_source 'fine-focus sealed tube'
_exptl_absorpt_coefficient_mu 10.192
_exptl_absorpt_correction_T_max 0.532
_exptl_absorpt_correction_T_min 0.125
_exptl_absorpt_correction_type multi-scan
_exptl_absorpt_process_details 'Bruker SADABS'
_exptl_crystal_colour colourless
_exptl_crystal_density_diffrn 2.030
_exptl_crystal_description parallelepiped
_exptl_crystal_F_000 848
_exptl_crystal_size_max 0.42
_exptl_crystal_size_mid 0.20
_exptl_crystal_size_min 0.10
_refine_diff_density_max 0.556
_refine_diff_density_min -0.768
_refine_diff_density_rms 0.066
_refine_ls_extinction_method none
_refine_ls_goodness_of_fit_ref 1.058
_refine_ls_hydrogen_treatment constr
_refine_ls_matrix_type full
_refine_ls_number_parameters 165
_refine_ls_number_reflns 3192
_refine_ls_number_restraints 0
_refine_ls_restrained_S_all 1.058
_refine_ls_R_factor_all 0.0208
_refine_ls_R_factor_gt 0.0166
_refine_ls_shift/su_max 0.005
_refine_ls_shift/su_mean 0.000
_refine_ls_structure_factor_coef Fsqd
_refine_ls_weighting_details 'w=1/[\s^2^(Fo^2^)+(0.0161P)^2^+0.8414P] where P=(Fo^2^+2Fc^2^)/3'
_refine_ls_weighting_scheme calc
_refine_ls_wR_factor_gt 0.0378
_refine_ls_wR_factor_ref 0.0391
_reflns_Friedel_coverage 0.000
_reflns_number_gt 2857
_reflns_number_total 3192
_reflns_threshold_expression 'I > 2\s(I)'
_cod_data_source_file d1nj03444h2.cif
_cod_data_source_block 4b
_cod_depositor_comments 'Adding full bibliography for 7060936.cif.'
_cod_original_sg_symbol_H-M 'P 21/n'
_cod_database_code 7060936
_shelx_shelxl_version_number 2014/7
_shelx_space_group_comment
;
The symmetry employed for this shelxl refinement is uniquely defined
by the following loop, which should always be used as a source of
symmetry information in preference to the above space-group names.
They are only intended as comments.
;
_shelx_estimated_absorpt_t_min 0.100
_shelx_estimated_absorpt_t_max 0.429

loop_
_space_group_symop_operation_xyz
'x, y, z'
'-x+1/2, y+1/2, -z+1/2'
'-x, -y, -z'
'x-1/2, -y-1/2, z-1/2'

loop_
_atom_site_label
_atom_site_type_symbol
_atom_site_fract_x
_atom_site_fract_y
_atom_site_fract_z
_atom_site_U_iso_or_equiv
_atom_site_adp_type
_atom_site_occupancy
_atom_site_site_symmetry_order
_atom_site_calc_flag
_atom_site_refinement_flags_posn
_atom_site_refinement_flags_adp
_atom_site_refinement_flags_occupancy
_atom_site_disorder_assembly
_atom_site_disorder_group
Au Au 0.42689(2) 0.20890(2) 0.87560(2) 0.04947(5) Uani 1 1 d . . . . .
Cl Cl 0.26650(10) 0.05794(9) 0.79431(5) 0.0681(2) Uani 1 1 d . . . . .
O O 0.8952(2) 0.3890(2) 0.83773(13) 0.0576(5) Uani 1 1 d . . . . .
N2 N 0.6263(3) 0.3396(2) 1.03238(15) 0.0513(6) Uani 1 1 d . . . . .
N1 N 0.6524(3) 0.4291(2) 0.91836(14) 0.0493(5) Uani 1 1 d . . . . .
C5 C 0.6402(4) 0.4534(3) 0.82755(17) 0.0532(7) Uani 1 1 d . . . . .
H5A H 0.6718 0.5412 0.8208 0.064 Uiso 1 1 calc R U . . .
H5B H 0.5336 0.4441 0.7946 0.064 Uiso 1 1 calc R U . . .
C8 C 0.7072(3) 0.3724(3) 0.69699(17) 0.0452(6) Uani 1 1 d . . . . .
C13 C 0.5950(4) 0.2952(3) 0.6440(2) 0.0584(8) Uani 1 1 d . . . . .
H13 H 0.5414 0.2357 0.6676 0.070 Uiso 1 1 calc R U . . .
C3 C 0.7350(4) 0.4355(3) 1.0579(2) 0.0599(8) Uani 1 1 d . . . . .
H3 H 0.7862 0.4576 1.1137 0.072 Uiso 1 1 calc R U . . .
C10 C 0.7522(4) 0.4714(3) 0.57215(19) 0.0609(8) Uani 1 1 d . . . . .
H10 H 0.8054 0.5309 0.5482 0.073 Uiso 1 1 calc R U . . .
C9 C 0.7855(3) 0.4610(3) 0.66025(18) 0.0523(7) Uani 1 1 d . . . . .
H9 H 0.8604 0.5135 0.6948 0.063 Uiso 1 1 calc R U . . .
C6 C 0.7403(3) 0.3609(3) 0.79344(17) 0.0471(6) Uani 1 1 d . . . . .
H6 H 0.7168 0.2728 0.8074 0.057 Uiso 1 1 calc R U . . .
C4 C 0.5746(5) 0.2535(4) 1.0907(2) 0.0746(10) Uani 1 1 d . . . . .
H4A H 0.4708 0.2262 1.0645 0.112 Uiso 1 1 calc R U . . .
H4B H 0.5783 0.2985 1.1427 0.112 Uiso 1 1 calc R U . . .
H4C H 0.6409 0.1796 1.1030 0.112 Uiso 1 1 calc R U . . .
C1 C 0.5739(3) 0.3344(3) 0.94609(17) 0.0470(6) Uani 1 1 d . . . . .
C2 C 0.7527(4) 0.4909(3) 0.9861(2) 0.0600(8) Uani 1 1 d . . . . .
H2 H 0.8196 0.5578 0.9829 0.072 Uiso 1 1 calc R U . . .
C12 C 0.5629(4) 0.3069(3) 0.5557(2) 0.0636(8) Uani 1 1 d . . . . .
H12 H 0.4878 0.2550 0.5206 0.076 Uiso 1 1 calc R U . . .
C11 C 0.6417(4) 0.3948(3) 0.52009(19) 0.0607(8) Uani 1 1 d . . . . .
H11 H 0.6203 0.4023 0.4611 0.073 Uiso 1 1 calc R U . . .
C7 C 1.0009(4) 0.2956(4) 0.8225(2) 0.0698(10) Uani 1 1 d . . . . .
H7A H 0.9595 0.2108 0.8247 0.105 Uiso 1 1 calc R U . . .
H7B H 1.0974 0.3032 0.8654 0.105 Uiso 1 1 calc R U . . .
H7C H 1.0167 0.3098 0.7673 0.105 Uiso 1 1 calc R U . . .

loop_
_atom_site_aniso_label
_atom_site_aniso_U_11
_atom_site_aniso_U_22
_atom_site_aniso_U_33
_atom_site_aniso_U_23
_atom_site_aniso_U_13
_atom_site_aniso_U_12
Au 0.04190(7) 0.06145(8) 0.04680(7) 0.00292(5) 0.01499(5) 0.00697(5)
Cl 0.0585(5) 0.0774(5) 0.0622(5) -0.0052(4) 0.0057(4) -0.0011(4)
O 0.0519(11) 0.0709(13) 0.0492(11) -0.0086(10) 0.0123(9) 0.0061(10)
N2 0.0580(15) 0.0545(13) 0.0461(13) 0.0023(11) 0.0223(11) 0.0046(12)
N1 0.0522(13) 0.0521(13) 0.0483(13) 0.0037(11) 0.0218(11) 0.0099(11)
C5 0.0574(17) 0.0577(17) 0.0489(15) 0.0115(13) 0.0221(14) 0.0134(14)
C8 0.0435(14) 0.0466(15) 0.0475(14) 0.0018(12) 0.0158(12) 0.0050(12)
C13 0.0553(18) 0.0590(19) 0.0603(19) 0.0010(14) 0.0148(15) -0.0111(14)
C3 0.066(2) 0.0618(19) 0.0532(17) -0.0065(15) 0.0178(15) 0.0007(16)
C10 0.0634(19) 0.066(2) 0.0563(18) 0.0096(15) 0.0213(16) -0.0055(16)
C9 0.0540(17) 0.0531(16) 0.0498(16) -0.0014(13) 0.0141(14) -0.0080(14)
C6 0.0461(15) 0.0499(16) 0.0471(15) 0.0008(12) 0.0155(12) 0.0023(12)
C4 0.098(3) 0.078(2) 0.0538(19) 0.0086(18) 0.031(2) -0.010(2)
C1 0.0455(15) 0.0532(15) 0.0470(15) 0.0035(12) 0.0207(13) 0.0123(12)
C2 0.0651(19) 0.0540(17) 0.0659(19) -0.0081(15) 0.0266(16) -0.0035(15)
C12 0.063(2) 0.064(2) 0.0566(19) -0.0106(15) 0.0035(16) -0.0040(16)
C11 0.070(2) 0.067(2) 0.0436(16) 0.0019(15) 0.0138(15) 0.0065(17)
C7 0.059(2) 0.097(3) 0.0538(19) 0.0011(17) 0.0154(16) 0.0285(18)

loop_
_atom_type_symbol
_atom_type_description
_atom_type_scat_dispersion_real
_atom_type_scat_dispersion_imag
_atom_type_scat_source
C C 0.0033 0.0016 'International Tables Vol C Tables 4.2.6.8 and 6.1.1.4'
H H 0.0000 0.0000 'International Tables Vol C Tables 4.2.6.8 and 6.1.1.4'
N N 0.0061 0.0033 'International Tables Vol C Tables 4.2.6.8 and 6.1.1.4'
O O 0.0106 0.0060 'International Tables Vol C Tables 4.2.6.8 and 6.1.1.4'
Cl Cl 0.1484 0.1585 'International Tables Vol C Tables 4.2.6.8 and 6.1.1.4'
Au Au -2.0133 8.8022 'International Tables Vol C Tables 4.2.6.8 and 6.1.1.4'

loop_
_geom_angle_atom_site_label_1
_geom_angle_atom_site_label_2
_geom_angle_atom_site_label_3
_geom_angle
_geom_angle_site_symmetry_1
_geom_angle_site_symmetry_3
_geom_angle_publ_flag
C1 Au Cl 177.38(8) . . ?
C6 O C7 112.5(2) . . ?
C1 N2 C3 111.1(2) . . ?
C1 N2 C4 124.3(3) . . ?
C3 N2 C4 124.6(3) . . ?
C1 N1 C2 111.0(2) . . ?
C1 N1 C5 123.6(3) . . ?
C2 N1 C5 125.2(3) . . ?
N1 C5 C6 111.6(2) . . ?
C9 C8 C13 118.8(3) . . ?
C9 C8 C6 121.1(3) . . ?
C13 C8 C6 120.1(3) . . ?
C8 C13 C12 120.2(3) . . ?
C2 C3 N2 106.7(3) . . ?
C11 C10 C9 120.7(3) . . ?
C10 C9 C8 120.3(3) . . ?
O C6 C5 106.5(2) . . ?
O C6 C8 113.5(2) . . ?
C5 C6 C8 111.0(2) . . ?
N2 C1 N1 104.5(3) . . ?
N2 C1 Au 127.9(2) . . ?
N1 C1 Au 127.5(2) . . ?
C3 C2 N1 106.8(3) . . ?
C11 C12 C13 120.3(3) . . ?
C10 C11 C12 119.6(3) . . ?

loop_
_geom_bond_atom_site_label_1
_geom_bond_atom_site_label_2
_geom_bond_distance
_geom_bond_site_symmetry_2
_geom_bond_publ_flag
Au C1 1.988(3) . ?
Au Cl 2.2946(10) . ?
O C6 1.417(3) . ?
O C7 1.427(4) . ?
N2 C1 1.358(4) . ?
N2 C3 1.380(4) . ?
N2 C4 1.469(4) . ?
N1 C1 1.358(4) . ?
N1 C2 1.381(4) . ?
N1 C5 1.475(3) . ?
C5 C6 1.522(4) . ?
C8 C9 1.389(4) . ?
C8 C13 1.392(4) . ?
C8 C6 1.523(4) . ?
C13 C12 1.394(5) . ?
C3 C2 1.352(4) . ?
C10 C11 1.374(4) . ?
C10 C9 1.389(4) . ?
C12 C11 1.378(5) . ?

loop_
_geom_hbond_atom_site_label_D
_geom_hbond_atom_site_label_H
_geom_hbond_atom_site_label_A
_geom_hbond_distance_DH
_geom_hbond_distance_HA
_geom_hbond_distance_DA
_geom_hbond_angle_DHA
_geom_hbond_site_symmetry_A
C5 H5B Cl 0.97 2.95 3.822(3) 150.6 2_556
C4 H4B Cl 0.96 2.99 3.837(4) 148.1 4_666
C4 H4C Cl 0.96 2.97 3.818(4) 147.7 3_657

loop_
_geom_torsion_atom_site_label_1
_geom_torsion_atom_site_label_2
_geom_torsion_atom_site_label_3
_geom_torsion_atom_site_label_4
_geom_torsion
_geom_torsion_site_symmetry_1
_geom_torsion_site_symmetry_2
_geom_torsion_site_symmetry_3
_geom_torsion_site_symmetry_4
_geom_torsion_publ_flag
C1 N1 C5 C6 -80.7(3) . . . . ?
C2 N1 C5 C6 93.7(3) . . . . ?
C9 C8 C13 C12 0.2(5) . . . . ?
C6 C8 C13 C12 179.0(3) . . . . ?
C1 N2 C3 C2 -0.7(3) . . . . ?
C4 N2 C3 C2 178.9(3) . . . . ?
C11 C10 C9 C8 0.1(5) . . . . ?
C13 C8 C9 C10 -0.3(4) . . . . ?
C6 C8 C9 C10 -179.1(3) . . . . ?
C7 O C6 C5 170.2(2) . . . . ?
C7 O C6 C8 -67.4(3) . . . . ?
N1 C5 C6 O -65.1(3) . . . . ?
N1 C5 C6 C8 170.8(2) . . . . ?
C9 C8 C6 O -31.7(4) . . . . ?
C13 C8 C6 O 149.5(3) . . . . ?
C9 C8 C6 C5 88.2(3) . . . . ?
C13 C8 C6 C5 -90.6(3) . . . . ?
C3 N2 C1 N1 0.0(3) . . . . ?
C4 N2 C1 N1 -179.5(3) . . . . ?
C3 N2 C1 Au 176.1(2) . . . . ?
C4 N2 C1 Au -3.4(4) . . . . ?
C2 N1 C1 N2 0.6(3) . . . . ?
C5 N1 C1 N2 175.7(2) . . . . ?
C2 N1 C1 Au -175.5(2) . . . . ?
C5 N1 C1 Au -0.4(4) . . . . ?
N2 C3 C2 N1 1.0(3) . . . . ?
C1 N1 C2 C3 -1.0(3) . . . . ?
C5 N1 C2 C3 -176.1(3) . . . . ?
C8 C13 C12 C11 0.0(5) . . . . ?
C9 C10 C11 C12 0.1(5) . . . . ?
C13 C12 C11 C10 -0.2(5) . . . . ?
